data_7005937
loop_
_publ_author_name
'Liddle, Stephen T.'
'Arnold, Polly L.'

_publ_section_title
;
 Synthesis and characterisation of yttrium complexes supported by the
 beta-diketiminate ligand {ArNC(CH3)CHC(CH3)NAr}- (Ar =
 2,6-Pr(i)2C6H3).
;
_journal_issue 30
_journal_name_full 'Dalton transactions (Cambridge, England : 2003)'
_journal_page_first 3305
_journal_page_last 3313
_journal_paper_doi 10.1039/b706971e
_journal_year 2007
_chemical_formula_moiety 'C81.50 H119.50 K2 O2 P2'
_chemical_formula_sum 'C81.5 H119.5 K2 O2 P2'
_chemical_formula_weight 1271.41
_chemical_name_systematic
;
?
;
_space_group_IT_number 14
_symmetry_cell_setting monoclinic
_symmetry_space_group_name_Hall '-P 2yn'
_symmetry_space_group_name_H-M 'P 1 21/n 1'
_atom_sites_solution_hydrogens 'geom, PH and Me from difmap'
_atom_sites_solution_primary direct
_atom_sites_solution_secondary difmap
_audit_creation_method 'enCIFer editing of SHELXL97 CIF output'
_cell_angle_alpha 90.00
_cell_angle_beta 104.600(2)
_cell_angle_gamma 90.00
_cell_formula_units_Z 2
_cell_length_a 13.2787(10)
_cell_length_b 20.6530(15)
_cell_length_c 15.3612(12)
_cell_measurement_reflns_used 5890
_cell_measurement_temperature 150(2)
_cell_measurement_theta_max 23.58
_cell_measurement_theta_min 2.40
_cell_volume 4076.7(5)
_computing_cell_refinement 'Bruker SAINT version 6.36a (Bruker, 2000)'
_computing_data_collection 'Bruker SMART version 5.625 (Bruker, 2001)'
_computing_data_reduction 'Bruker SAINT; Bruker SHELXTL (Bruker, 2001)'
_computing_molecular_graphics 'Bruker SHELXTL'
_computing_publication_material 'enCIFer(Allen et al.,2004);PLATON(Spek,2003)'
_computing_structure_refinement 'SHELXL-97 (Sheldrick, 1997)'
_computing_structure_solution 'Bruker SHELXTL'
_diffrn_ambient_temperature 150(2)
_diffrn_measured_fraction_theta_full 0.996
_diffrn_measured_fraction_theta_max 0.996
_diffrn_measurement_device_type 'Bruker SMART APEX CCD diffractometer'
_diffrn_measurement_method '\w rotation with narrow frames'
_diffrn_radiation_monochromator graphite
_diffrn_radiation_source 'normal-focus sealed tube'
_diffrn_radiation_type MoK\a
_diffrn_radiation_wavelength 0.71073
_diffrn_reflns_av_R_equivalents 0.0223
_diffrn_reflns_av_sigmaI/netI 0.0251
_diffrn_reflns_limit_h_max 14
_diffrn_reflns_limit_h_min -14
_diffrn_reflns_limit_k_max 22
_diffrn_reflns_limit_k_min -21
_diffrn_reflns_limit_l_max 16
_diffrn_reflns_limit_l_min -16
_diffrn_reflns_number 18780
_diffrn_reflns_theta_full 22.50
_diffrn_reflns_theta_max 22.50
_diffrn_reflns_theta_min 2.40
_diffrn_standards_decay_% 0
_diffrn_standards_number 0
_exptl_absorpt_coefficient_mu 0.196
_exptl_absorpt_correction_T_max 0.9187
_exptl_absorpt_correction_T_min 0.8914
_exptl_absorpt_correction_type multi-scan
_exptl_absorpt_process_details '(SADABS; Bruker, 2001)'
_exptl_crystal_colour yellow
_exptl_crystal_density_diffrn 1.036
_exptl_crystal_density_method 'not measured'
_exptl_crystal_description block
_exptl_crystal_F_000 1385
_exptl_crystal_size_max 0.60
_exptl_crystal_size_mid 0.60
_exptl_crystal_size_min 0.44
_refine_diff_density_max 0.615
_refine_diff_density_min -0.259
_refine_diff_density_rms 0.053
_refine_ls_extinction_method none
_refine_ls_goodness_of_fit_ref 1.078
_refine_ls_hydrogen_treatment mixed
_refine_ls_matrix_type full
_refine_ls_number_parameters 479
_refine_ls_number_reflns 5318
_refine_ls_number_restraints 112
_refine_ls_restrained_S_all 1.100
_refine_ls_R_factor_all 0.0661
_refine_ls_R_factor_gt 0.0545
_refine_ls_shift/su_max 0.000
_refine_ls_shift/su_mean 0.000
_refine_ls_structure_factor_coef Fsqd
_refine_ls_weighting_details 'calc w=1/[\s^2^(Fo^2^)+(0.1084P)^2^+1.2074P] where P=(Fo^2^+2Fc^2^)/3'
_refine_ls_weighting_scheme calc
_refine_ls_wR_factor_gt 0.1570
_refine_ls_wR_factor_ref 0.1672
_reflns_number_gt 4207
_reflns_number_total 5318
_reflns_threshold_expression I>2\s(I)
_cod_data_source_file b706971e.txt
_cod_data_source_block 4
_cod_depositor_comments
;
The following automatic conversions were performed:
'_symmetry_cell_setting' value 'Monoclinic' changed to 'monoclinic'
according to '/home/saulius/struct/CIF-dictionaries/cif_core.dic'
dictionary named 'cif_core.dic' version 2.4.1 from 2010-06-29.

Automatic conversion script
Id: cif_fix_enum 1527 2010-12-29 10:47:43Z saulius 
;
_cod_original_sg_symbol_H-M P2(1)/n
_cod_original_formula_sum 'C81.50 H119.50 K2 O2 P2'
_cod_database_code 7005937

loop_
_symmetry_equiv_pos_as_xyz
'x, y, z'
'-x+1/2, y+1/2, -z+1/2'
'-x, -y, -z'
'x-1/2, -y-1/2, z-1/2'

loop_
_atom_site_label
_atom_site_type_symbol
_atom_site_fract_x
_atom_site_fract_y
_atom_site_fract_z
_atom_site_U_iso_or_equiv
_atom_site_adp_type
_atom_site_occupancy
_atom_site_symmetry_multiplicity
_atom_site_calc_flag
_atom_site_refinement_flags
_atom_site_disorder_assembly
_atom_site_disorder_group
K1 K 0.45361(6) 0.09229(3) 0.41407(4) 0.0535(3) Uani 1 1 d . . .
P1 P 0.43925(6) 0.03967(4) 0.60959(5) 0.0453(3) Uani 1 1 d . . .
H1P H 0.344(2) 0.0599(14) 0.5765(18) 0.047(8) Uiso 1 1 d . . .
C1 C 0.4724(2) 0.08378(13) 0.71452(18) 0.0370(7) Uani 1 1 d . . .
C2 C 0.4076(2) 0.12912(13) 0.74326(18) 0.0379(7) Uani 1 1 d . B .
C3 C 0.4443(2) 0.16229(14) 0.82395(19) 0.0449(7) Uani 1 1 d . . .
H3 H 0.3999 0.1925 0.8424 0.054 Uiso 1 1 calc R B .
C4 C 0.5428(2) 0.15264(15) 0.8776(2) 0.0488(8) Uani 1 1 d . B .
H4 H 0.5676 0.1776 0.9306 0.059 Uiso 1 1 calc R . .
C5 C 0.6050(2) 0.10619(15) 0.85331(19) 0.0445(7) Uani 1 1 d . . .
H5 H 0.6723 0.0981 0.8911 0.053 Uiso 1 1 calc R B .
C6 C 0.5706(2) 0.07083(14) 0.77408(18) 0.0383(7) Uani 1 1 d . B .
C7 C 0.2974(2) 0.14100(13) 0.68990(18) 0.0385(7) Uani 1 1 d . . .
C8 C 0.2714(2) 0.19893(14) 0.64130(19) 0.0424(7) Uani 1 1 d . A .
C9 C 0.1680(2) 0.20816(15) 0.5932(2) 0.0516(8) Uani 1 1 d . . .
H9 H 0.1499 0.2473 0.5606 0.062 Uiso 1 1 calc R B .
C10 C 0.0909(2) 0.16254(16) 0.5911(2) 0.0500(8) Uani 1 1 d . B .
C11 C 0.1189(2) 0.10649(15) 0.6392(2) 0.0470(8) Uani 1 1 d . . .
H11 H 0.0670 0.0748 0.6389 0.056 Uiso 1 1 calc R B .
C12 C 0.2201(2) 0.09439(13) 0.68839(19) 0.0397(7) Uani 1 1 d . B .
C13 C 0.3525(2) 0.25030(15) 0.6392(2) 0.0518(8) Uani 0.233(13) 1 d PDU A 1
H13 H 0.4023 0.2501 0.7001 0.062 Uiso 0.233(13) 1 calc PR A 1
C14 C 0.4140(13) 0.2283(9) 0.5732(12) 0.058(4) Uani 0.233(13) 1 d PDU A 1
H14A H 0.4452 0.1859 0.5915 0.087 Uiso 0.233(13) 1 calc PR A 1
H14B H 0.4691 0.2598 0.5727 0.087 Uiso 0.233(13) 1 calc PR A 1
H14C H 0.3673 0.2251 0.5128 0.087 Uiso 0.233(13) 1 calc PR A 1
C15 C 0.3083(14) 0.3181(6) 0.6245(19) 0.064(4) Uani 0.233(13) 1 d PDU A 1
H15A H 0.2654 0.3265 0.6668 0.096 Uiso 0.233(13) 1 calc PR A 1
H15B H 0.2654 0.3222 0.5627 0.096 Uiso 0.233(13) 1 calc PR A 1
H15C H 0.3654 0.3495 0.6346 0.096 Uiso 0.233(13) 1 calc PR A 1
C13A C 0.3525(2) 0.25030(15) 0.6392(2) 0.0518(8) Uani 0.767(13) 1 d P A 2
H13A H 0.4211 0.2345 0.6765 0.062 Uiso 0.767(13) 1 calc PR A 2
C14A C 0.3636(7) 0.2623(5) 0.5439(5) 0.099(3) Uani 0.767(13) 1 d P A 2
H14D H 0.3007 0.2836 0.5083 0.149 Uiso 0.767(13) 1 calc PR A 2
H14E H 0.3732 0.2209 0.5160 0.149 Uiso 0.767(13) 1 calc PR A 2
H14F H 0.4241 0.2901 0.5465 0.149 Uiso 0.767(13) 1 calc PR A 2
C15A C 0.3291(6) 0.3142(3) 0.6780(6) 0.075(2) Uani 0.767(13) 1 d P A 2
H15D H 0.3232 0.3075 0.7396 0.113 Uiso 0.767(13) 1 calc PR A 2
H15E H 0.2635 0.3315 0.6411 0.113 Uiso 0.767(13) 1 calc PR A 2
H15F H 0.3855 0.3448 0.6783 0.113 Uiso 0.767(13) 1 calc PR A 2
C16 C -0.0206(2) 0.17253(18) 0.5359(3) 0.0644(10) Uani 1 1 d . . .
H16 H -0.0628 0.1373 0.5541 0.077 Uiso 1 1 calc R B .
C17 C -0.0302(3) 0.1635(2) 0.4378(3) 0.0841(13) Uani 1 1 d . B .
H17A H -0.1036 0.1662 0.4050 0.126 Uiso 1 1 calc R . .
H17B H -0.0025 0.1209 0.4276 0.126 Uiso 1 1 calc R . .
H17C H 0.0093 0.1974 0.4163 0.126 Uiso 1 1 calc R . .
C18 C -0.0666(3) 0.23458(19) 0.5559(3) 0.0730(11) Uani 1 1 d . B .
H18A H -0.0261 0.2708 0.5413 0.109 Uiso 1 1 calc R . .
H18B H -0.0654 0.2362 0.6199 0.109 Uiso 1 1 calc R . .
H18C H -0.1386 0.2377 0.5197 0.109 Uiso 1 1 calc R . .
C19 C 0.2431(2) 0.03148(14) 0.7403(2) 0.0460(7) Uani 1 1 d . . .
H19 H 0.3202 0.0249 0.7560 0.055 Uiso 1 1 calc R B .
C20 C 0.1928(3) -0.02729(16) 0.6858(2) 0.0643(9) Uani 1 1 d . B .
H20A H 0.1169 -0.0238 0.6733 0.096 Uiso 1 1 calc R . .
H20B H 0.2158 -0.0669 0.7202 0.096 Uiso 1 1 calc R . .
H20C H 0.2134 -0.0289 0.6289 0.096 Uiso 1 1 calc R . .
C21 C 0.2096(3) 0.03532(19) 0.8277(2) 0.0745(11) Uani 1 1 d . B .
H21A H 0.1348 0.0442 0.8144 0.112 Uiso 1 1 calc R . .
H21B H 0.2479 0.0702 0.8651 0.112 Uiso 1 1 calc R . .
H21C H 0.2246 -0.0059 0.8599 0.112 Uiso 1 1 calc R . .
C22 C 0.6336(2) 0.01334(14) 0.75994(18) 0.0400(7) Uani 1 1 d . . .
C23 C 0.6185(2) -0.04561(14) 0.80090(19) 0.0438(7) Uani 1 1 d . . .
C24 C 0.6806(2) -0.09863(16) 0.7934(2) 0.0521(8) Uani 1 1 d . . .
H24 H 0.6702 -0.1382 0.8215 0.063 Uiso 1 1 calc R B .
C25 C 0.7570(3) -0.09577(17) 0.7465(3) 0.0589(9) Uani 1 1 d . . .
C26 C 0.7686(2) -0.03769(17) 0.7055(2) 0.0585(9) Uani 1 1 d . . .
H26 H 0.8199 -0.0349 0.6723 0.070 Uiso 1 1 calc R B .
C27 C 0.7090(2) 0.01701(15) 0.7104(2) 0.0461(8) Uani 1 1 d . . .
C28 C 0.5388(2) -0.05185(16) 0.8556(2) 0.0523(8) Uani 1 1 d . . .
H28 H 0.5008 -0.0097 0.8510 0.063 Uiso 1 1 calc R B .
C29 C 0.5919(3) -0.0629(2) 0.9554(2) 0.0770(11) Uani 1 1 d . B .
H29A H 0.6330 -0.1029 0.9620 0.115 Uiso 1 1 calc R . .
H29B H 0.5388 -0.0667 0.9894 0.115 Uiso 1 1 calc R . .
H29C H 0.6377 -0.0263 0.9784 0.115 Uiso 1 1 calc R . .
C30 C 0.4590(3) -0.1037(2) 0.8183(3) 0.0729(11) Uani 1 1 d . B .
H30A H 0.4238 -0.0934 0.7557 0.109 Uiso 1 1 calc R . .
H30B H 0.4077 -0.1055 0.8542 0.109 Uiso 1 1 calc R . .
H30C H 0.4938 -0.1457 0.8207 0.109 Uiso 1 1 calc R . .
C31 C 0.8255(3) -0.15395(19) 0.7381(3) 0.0816(12) Uani 1 1 d . . .
H31 H 0.8961 -0.1369 0.7384 0.098 Uiso 1 1 calc R B .
C32 C 0.8392(5) -0.2027(3) 0.8172(4) 0.141(2) Uani 1 1 d . B .
H32A H 0.7730 -0.2249 0.8136 0.211 Uiso 1 1 calc R . .
H32B H 0.8606 -0.1794 0.8744 0.211 Uiso 1 1 calc R . .
H32C H 0.8926 -0.2346 0.8134 0.211 Uiso 1 1 calc R . .
C33 C 0.7851(4) -0.1880(3) 0.6521(4) 0.1103(18) Uani 1 1 d . B .
H33A H 0.7147 -0.2039 0.6488 0.165 Uiso 1 1 calc R . .
H33B H 0.8306 -0.2247 0.6482 0.165 Uiso 1 1 calc R . .
H33C H 0.7831 -0.1582 0.6021 0.165 Uiso 1 1 calc R . .
C34 C 0.7270(3) 0.08007(16) 0.6663(2) 0.0566(9) Uani 1 1 d . . .
H34 H 0.6640 0.1077 0.6608 0.068 Uiso 1 1 calc R B .
C35 C 0.8198(3) 0.1161(2) 0.7251(3) 0.0846(13) Uani 1 1 d . B .
H35A H 0.8828 0.0899 0.7316 0.127 Uiso 1 1 calc R . .
H35B H 0.8076 0.1239 0.7845 0.127 Uiso 1 1 calc R . .
H35C H 0.8285 0.1576 0.6969 0.127 Uiso 1 1 calc R . .
C36 C 0.7428(3) 0.07062(19) 0.5724(2) 0.0645(9) Uani 1 1 d . B .
H36A H 0.7426 0.1129 0.5433 0.097 Uiso 1 1 calc R . .
H36B H 0.6864 0.0439 0.5368 0.097 Uiso 1 1 calc R . .
H36C H 0.8097 0.0491 0.5767 0.097 Uiso 1 1 calc R . .
O1 O 0.5380(2) 0.20497(11) 0.38972(18) 0.0753(7) Uani 0.50 1 d PDU B 1
C37 C 0.4881(3) 0.2610(2) 0.3436(4) 0.0907(14) Uani 0.50 1 d PDU B 1
H37A H 0.4388 0.2796 0.3756 0.109 Uiso 0.50 1 calc PR B 1
H37B H 0.4492 0.2496 0.2816 0.109 Uiso 0.50 1 calc PR B 1
C38 C 0.5718(4) 0.3080(3) 0.3417(4) 0.1173(19) Uani 0.50 1 d PDU B 1
H38A H 0.5875 0.3078 0.2821 0.141 Uiso 0.50 1 calc PR B 1
H38B H 0.5504 0.3523 0.3541 0.141 Uiso 0.50 1 calc PR B 1
C39 C 0.6635(8) 0.2876(5) 0.4119(11) 0.124(3) Uani 0.50 1 d PDU B 1
H39A H 0.6721 0.3149 0.4663 0.149 Uiso 0.50 1 calc PR B 1
H39B H 0.7273 0.2908 0.3900 0.149 Uiso 0.50 1 calc PR B 1
C40 C 0.6424(6) 0.2197(5) 0.4315(10) 0.104(3) Uani 0.50 1 d PDU B 1
H40A H 0.6891 0.1905 0.4088 0.125 Uiso 0.50 1 calc PR B 1
H40B H 0.6557 0.2134 0.4974 0.125 Uiso 0.50 1 calc PR B 1
O1A O 0.5380(2) 0.20497(11) 0.38972(18) 0.0753(7) Uani 0.40 1 d PD B 2
C37A C 0.4881(3) 0.2610(2) 0.3436(4) 0.0907(14) Uani 0.40 1 d PD B 2
H37C H 0.4388 0.2796 0.3756 0.109 Uiso 0.40 1 calc PR B 2
H37D H 0.4492 0.2496 0.2816 0.109 Uiso 0.40 1 calc PR B 2
C38A C 0.5718(4) 0.3080(3) 0.3417(4) 0.1173(19) Uani 0.40 1 d PD B 2
H38C H 0.5544 0.3337 0.2855 0.141 Uiso 0.40 1 calc PR B 2
H38D H 0.5833 0.3379 0.3937 0.141 Uiso 0.40 1 calc PR B 2
C39A C 0.6648(7) 0.2673(7) 0.3466(9) 0.085(5) Uani 0.40 1 d PD B 2
H39C H 0.6751 0.2596 0.2858 0.102 Uiso 0.40 1 calc PR B 2
H39D H 0.7280 0.2881 0.3843 0.102 Uiso 0.40 1 calc PR B 2
C40A C 0.6430(5) 0.2072(6) 0.3867(10) 0.139(10) Uani 0.40 1 d PD B 2
H40C H 0.6582 0.1703 0.3510 0.167 Uiso 0.40 1 calc PR B 2
H40D H 0.6884 0.2036 0.4484 0.167 Uiso 0.40 1 calc PR B 2
O1B O 0.5380(2) 0.20497(11) 0.38972(18) 0.0753(7) Uani 0.10 1 d PDU B 3
C37B C 0.606(3) 0.2236(13) 0.335(2) 0.055(4) Uani 0.10 1 d PDU B 3
H37E H 0.5686 0.2226 0.2704 0.065 Uiso 0.10 1 calc PR B 3
H37F H 0.6661 0.1937 0.3444 0.065 Uiso 0.10 1 calc PR B 3
C38B C 0.643(4) 0.2908(15) 0.362(3) 0.042(4) Uani 0.10 1 d PDU B 3
H38E H 0.6106 0.3216 0.3137 0.050 Uiso 0.10 1 calc PR B 3
H38F H 0.7191 0.2932 0.3724 0.050 Uiso 0.10 1 calc PR B 3
C39B C 0.612(3) 0.3086(10) 0.4468(18) 0.044(4) Uani 0.10 1 d PDU B 3
H39E H 0.6701 0.3288 0.4922 0.053 Uiso 0.10 1 calc PR B 3
H39F H 0.5497 0.3364 0.4355 0.053 Uiso 0.10 1 calc PR B 3
C40B C 0.591(2) 0.2405(10) 0.4700(10) 0.049(4) Uani 0.10 1 d PDU B 3
H40E H 0.6577 0.2186 0.4986 0.059 Uiso 0.10 1 calc PR B 3
H40F H 0.5476 0.2407 0.5136 0.059 Uiso 0.10 1 calc PR B 3

loop_
_atom_site_aniso_label
_atom_site_aniso_U_11
_atom_site_aniso_U_22
_atom_site_aniso_U_33
_atom_site_aniso_U_23
_atom_site_aniso_U_13
_atom_site_aniso_U_12
K1 0.0758(5) 0.0373(4) 0.0430(4) -0.0003(3) 0.0068(3) -0.0021(3)
P1 0.0431(5) 0.0542(5) 0.0365(5) -0.0131(4) 0.0060(3) -0.0016(4)
C1 0.0373(15) 0.0366(16) 0.0367(15) -0.0050(12) 0.0084(12) -0.0058(12)
C2 0.0376(15) 0.0366(16) 0.0384(16) -0.0030(13) 0.0076(12) -0.0024(12)
C3 0.0458(17) 0.0417(17) 0.0464(17) -0.0098(14) 0.0098(14) 0.0042(13)
C4 0.0476(18) 0.0533(19) 0.0405(16) -0.0167(15) 0.0017(14) -0.0036(15)
C5 0.0364(16) 0.0484(18) 0.0440(17) -0.0109(14) 0.0014(13) -0.0012(13)
C6 0.0359(15) 0.0393(16) 0.0389(16) -0.0049(13) 0.0079(12) -0.0030(12)
C7 0.0409(15) 0.0376(17) 0.0358(15) -0.0086(13) 0.0077(12) 0.0037(13)
C8 0.0408(16) 0.0383(17) 0.0463(17) -0.0031(13) 0.0074(13) -0.0005(13)
C9 0.0533(19) 0.0434(18) 0.0554(19) 0.0115(15) 0.0089(15) 0.0054(15)
C10 0.0381(16) 0.051(2) 0.0561(19) 0.0018(16) 0.0020(14) -0.0059(14)
C11 0.0405(17) 0.0469(19) 0.0521(18) -0.0002(15) 0.0087(14) -0.0064(14)
C12 0.0393(16) 0.0390(17) 0.0395(16) -0.0039(13) 0.0075(13) -0.0020(13)
C13 0.0467(17) 0.0414(18) 0.064(2) 0.0045(15) 0.0079(15) -0.0017(14)
C14 0.053(7) 0.054(8) 0.066(7) 0.002(6) 0.012(6) -0.020(6)
C15 0.054(7) 0.037(6) 0.092(9) 0.014(7) 0.002(8) -0.014(5)
C13A 0.0467(17) 0.0414(18) 0.064(2) 0.0045(15) 0.0079(15) -0.0017(14)
C14A 0.114(6) 0.097(6) 0.102(5) -0.015(4) 0.056(5) -0.044(5)
C15A 0.078(4) 0.047(3) 0.098(5) -0.003(3) 0.016(4) -0.012(3)
C16 0.0417(18) 0.061(2) 0.081(3) 0.0149(19) -0.0021(17) -0.0046(16)
C17 0.063(2) 0.078(3) 0.089(3) -0.013(2) -0.022(2) -0.004(2)
C18 0.0438(19) 0.082(3) 0.088(3) 0.014(2) 0.0072(18) 0.0020(18)
C19 0.0430(16) 0.0439(18) 0.0498(18) 0.0024(14) 0.0095(13) -0.0005(13)
C20 0.074(2) 0.0457(19) 0.070(2) 0.0035(17) 0.0129(18) -0.0115(17)
C21 0.102(3) 0.066(2) 0.056(2) 0.0104(19) 0.020(2) 0.013(2)
C22 0.0346(15) 0.0421(17) 0.0382(15) -0.0113(13) -0.0005(12) -0.0025(13)
C23 0.0412(16) 0.0476(19) 0.0374(16) -0.0032(14) 0.0002(13) 0.0027(14)
C24 0.0513(18) 0.0456(19) 0.0527(19) -0.0067(15) 0.0006(15) 0.0040(15)
C25 0.0448(18) 0.053(2) 0.076(2) -0.0175(18) 0.0109(17) 0.0034(15)
C26 0.0439(18) 0.060(2) 0.077(2) -0.0225(19) 0.0252(16) -0.0056(16)
C27 0.0368(15) 0.0486(18) 0.0539(18) -0.0171(15) 0.0130(14) -0.0088(14)
C28 0.0544(19) 0.054(2) 0.0496(18) 0.0111(15) 0.0160(15) 0.0085(15)
C29 0.091(3) 0.091(3) 0.051(2) 0.016(2) 0.020(2) 0.013(2)
C30 0.060(2) 0.078(3) 0.083(3) 0.016(2) 0.024(2) -0.0044(19)
C31 0.071(2) 0.059(2) 0.115(3) -0.024(2) 0.023(2) 0.014(2)
C32 0.136(5) 0.114(4) 0.156(5) -0.004(4) 0.008(4) 0.078(4)
C33 0.085(3) 0.102(4) 0.137(4) -0.048(3) 0.017(3) 0.024(3)
C34 0.0507(18) 0.052(2) 0.073(2) -0.0128(17) 0.0257(17) -0.0146(15)
C35 0.095(3) 0.079(3) 0.082(3) -0.026(2) 0.028(2) -0.045(2)
C36 0.059(2) 0.071(2) 0.065(2) -0.0101(19) 0.0197(17) -0.0181(18)
O1 0.0835(18) 0.0506(14) 0.0891(18) 0.0131(13) 0.0166(14) -0.0066(12)
C37 0.077(3) 0.073(3) 0.118(4) 0.034(3) 0.018(3) -0.004(2)
C38 0.090(4) 0.094(4) 0.155(5) 0.058(3) 0.005(3) -0.019(3)
C39 0.090(5) 0.101(6) 0.159(7) 0.059(6) -0.012(5) -0.032(5)
C40 0.081(5) 0.080(6) 0.133(7) 0.051(5) -0.005(5) -0.007(4)
O1A 0.0835(18) 0.0506(14) 0.0891(18) 0.0131(13) 0.0166(14) -0.0066(12)
C37A 0.077(3) 0.073(3) 0.118(4) 0.034(3) 0.018(3) -0.004(2)
C38A 0.090(4) 0.094(4) 0.155(5) 0.058(3) 0.005(3) -0.019(3)
C39A 0.039(6) 0.141(14) 0.081(8) 0.049(9) 0.024(5) 0.028(7)
C40A 0.079(9) 0.081(10) 0.191(19) -0.071(12) -0.089(11) 0.044(8)
O1B 0.0835(18) 0.0506(14) 0.0891(18) 0.0131(13) 0.0166(14) -0.0066(12)
C37B 0.068(8) 0.038(8) 0.056(7) 0.008(7) 0.012(7) -0.001(8)
C38B 0.046(10) 0.036(8) 0.053(9) 0.011(8) 0.031(8) 0.004(8)
C39B 0.046(9) 0.034(7) 0.064(9) 0.007(7) 0.038(8) 0.004(7)
C40B 0.057(8) 0.037(7) 0.069(7) 0.012(6) 0.045(7) -0.001(7)

loop_
_atom_type_symbol
_atom_type_description
_atom_type_scat_dispersion_real
_atom_type_scat_dispersion_imag
_atom_type_scat_source
C C 0.0033 0.0016 'International Tables Vol C Tables 4.2.6.8 and 6.1.1.4'
H H 0.0000 0.0000 'International Tables Vol C Tables 4.2.6.8 and 6.1.1.4'
P P 0.1023 0.0942 'International Tables Vol C Tables 4.2.6.8 and 6.1.1.4'
K K 0.2009 0.2494 'International Tables Vol C Tables 4.2.6.8 and 6.1.1.4'
O O 0.0106 0.0060 'International Tables Vol C Tables 4.2.6.8 and 6.1.1.4'

loop_
_geom_angle_atom_site_label_1
_geom_angle_atom_site_label_2
_geom_angle_atom_site_label_3
_geom_angle
_geom_angle_site_symmetry_1
_geom_angle_site_symmetry_3
_geom_angle_publ_flag
O1 K1 P1 121.76(7) . 3_656 ?
O1 K1 C25 100.84(9) . 3_656 ?
P1 K1 C25 105.15(6) 3_656 3_656 ?
O1 K1 C24 88.44(9) . 3_656 ?
P1 K1 C24 94.25(6) 3_656 3_656 ?
C25 K1 C24 24.75(9) 3_656 3_656 ?
O1 K1 P1 123.40(6) . . ?
P1 K1 P1 87.16(3) 3_656 . ?
C25 K1 P1 118.22(7) 3_656 . ?
C24 K1 P1 141.12(7) 3_656 . ?
O1 K1 C26 125.40(9) . 3_656 ?
P1 K1 C26 90.38(6) 3_656 3_656 ?
C25 K1 C26 24.58(9) 3_656 3_656 ?
C24 K1 C26 42.60(9) 3_656 3_656 ?
P1 K1 C26 98.61(7) . 3_656 ?
O1 K1 C23 98.04(8) . 3_656 ?
P1 K1 C23 70.13(5) 3_656 3_656 ?
C25 K1 C23 43.46(8) 3_656 3_656 ?
C24 K1 C23 24.38(7) 3_656 3_656 ?
P1 K1 C23 138.54(6) . 3_656 ?
C26 K1 C23 49.43(8) 3_656 3_656 ?
O1 K1 C27 137.93(8) . 3_656 ?
P1 K1 C27 66.20(5) 3_656 3_656 ?
C25 K1 C27 43.39(8) 3_656 3_656 ?
C24 K1 C27 49.70(8) 3_656 3_656 ?
P1 K1 C27 97.01(6) . 3_656 ?
C26 K1 C27 24.18(8) 3_656 3_656 ?
C23 K1 C27 42.45(7) 3_656 3_656 ?
O1 K1 C22 121.47(8) . 3_656 ?
P1 K1 C22 55.18(5) 3_656 3_656 ?
C25 K1 C22 50.18(7) 3_656 3_656 ?
C24 K1 C22 42.47(8) 3_656 3_656 ?
P1 K1 C22 115.01(6) . 3_656 ?
C26 K1 C22 42.13(7) 3_656 3_656 ?
C23 K1 C22 24.01(7) 3_656 3_656 ?
C27 K1 C22 23.89(7) 3_656 3_656 ?
O1 K1 K1 138.02(6) . 3_656 ?
P1 K1 K1 44.494(19) 3_656 3_656 ?
C25 K1 K1 120.61(7) 3_656 3_656 ?
C24 K1 K1 126.62(6) 3_656 3_656 ?
P1 K1 K1 42.667(18) . 3_656 ?
C26 K1 K1 96.29(7) 3_656 3_656 ?
C23 K1 K1 107.17(6) 3_656 3_656 ?
C27 K1 K1 79.15(6) 3_656 3_656 ?
C22 K1 K1 84.79(5) 3_656 3_656 ?
C1 P1 K1 121.73(9) . 3_656 ?
C1 P1 K1 126.80(9) . . ?
K1 P1 K1 92.84(3) 3_656 . ?
C2 C1 C6 117.2(2) . . ?
C2 C1 P1 125.5(2) . . ?
C6 C1 P1 117.3(2) . . ?
C3 C2 C1 119.9(2) . . ?
C3 C2 C7 118.6(2) . . ?
C1 C2 C7 121.4(2) . . ?
C4 C3 C2 122.0(3) . . ?
C3 C4 C5 118.9(3) . . ?
C4 C5 C6 121.0(3) . . ?
C5 C6 C1 120.7(3) . . ?
C5 C6 C22 118.0(2) . . ?
C1 C6 C22 120.8(2) . . ?
C12 C7 C8 119.6(2) . . ?
C12 C7 C2 120.2(2) . . ?
C8 C7 C2 120.2(2) . . ?
C9 C8 C7 118.3(3) . . ?
C9 C8 C13 120.1(3) . . ?
C7 C8 C13 121.7(2) . . ?
C10 C9 C8 122.7(3) . . ?
C11 C10 C9 117.6(3) . . ?
C11 C10 C16 120.4(3) . . ?
C9 C10 C16 122.0(3) . . ?
C10 C11 C12 122.6(3) . . ?
C11 C12 C7 119.3(3) . . ?
C11 C12 C19 118.7(3) . . ?
C7 C12 C19 122.0(2) . . ?
C15 C13 C8 113.5(7) . . ?
C15 C13 C14 115.4(11) . . ?
C8 C13 C14 107.9(6) . . ?
C18 C16 C17 112.5(3) . . ?
C18 C16 C10 113.2(3) . . ?
C17 C16 C10 111.7(3) . . ?
C12 C19 C21 110.8(3) . . ?
C12 C19 C20 113.0(3) . . ?
C21 C19 C20 109.9(3) . . ?
C27 C22 C23 119.3(3) . . ?
C27 C22 C6 122.4(3) . . ?
C23 C22 C6 118.2(2) . . ?
C27 C22 K1 75.98(15) . 3_656 ?
C23 C22 K1 74.88(15) . 3_656 ?
C6 C22 K1 121.85(16) . 3_656 ?
C24 C23 C22 119.3(3) . . ?
C24 C23 C28 119.3(3) . . ?
C22 C23 C28 121.3(3) . . ?
C24 C23 K1 73.73(17) . 3_656 ?
C22 C23 K1 81.11(16) . 3_656 ?
C28 C23 K1 117.25(18) . 3_656 ?
C25 C24 C23 122.4(3) . . ?
C25 C24 K1 77.3(2) . 3_656 ?
C23 C24 K1 81.89(17) . 3_656 ?
C26 C25 C24 117.0(3) . . ?
C26 C25 C31 120.4(3) . . ?
C24 C25 C31 122.6(4) . . ?
C26 C25 K1 78.9(2) . 3_656 ?
C24 C25 K1 77.99(18) . 3_656 ?
C31 C25 K1 111.8(2) . 3_656 ?
C25 C26 C27 123.4(3) . . ?
C25 C26 K1 76.54(19) . 3_656 ?
C27 C26 K1 82.25(17) . 3_656 ?
C26 C27 C22 118.5(3) . . ?
C26 C27 C34 121.2(3) . . ?
C22 C27 C34 120.2(3) . . ?
C26 C27 K1 73.57(17) . 3_656 ?
C22 C27 K1 80.13(16) . 3_656 ?
C34 C27 K1 118.31(19) . 3_656 ?
C23 C28 C30 111.8(3) . . ?
C23 C28 C29 111.0(3) . . ?
C30 C28 C29 112.0(3) . . ?
C33 C31 C25 111.1(4) . . ?
C33 C31 C32 109.6(4) . . ?
C25 C31 C32 113.5(4) . . ?
C27 C34 C36 112.8(3) . . ?
C27 C34 C35 110.5(3) . . ?
C36 C34 C35 109.9(3) . . ?
C40 O1 C37 109.3(4) . . ?
C40 O1 K1 121.9(4) . . ?
C37 O1 K1 128.4(2) . . ?
O1 C37 C38 106.5(4) . . ?
C39 C38 C37 106.5(5) . . ?
C38 C39 C40 105.0(7) . . ?
O1 C40 C39 109.1(6) . . ?
C37B C38B C39B 109(2) . . ?
C40B C39B C38B 95(2) . . ?

loop_
_geom_bond_atom_site_label_1
_geom_bond_atom_site_label_2
_geom_bond_distance
_geom_bond_site_symmetry_2
_geom_bond_publ_flag
K1 O1 2.650(2) . ?
K1 P1 3.1376(11) 3_656 ?
K1 C25 3.230(4) 3_656 ?
K1 C24 3.239(3) 3_656 ?
K1 P1 3.2445(11) . ?
K1 C26 3.259(3) 3_656 ?
K1 C23 3.340(3) 3_656 ?
K1 C27 3.366(3) 3_656 ?
K1 C22 3.418(3) 3_656 ?
K1 K1 4.6239(13) 3_656 ?
P1 C1 1.807(3) . ?
P1 K1 3.1376(11) 3_656 ?
C1 C2 1.416(4) . ?
C1 C6 1.417(4) . ?
C2 C3 1.392(4) . ?
C2 C7 1.506(4) . ?
C3 C4 1.373(4) . ?
C4 C5 1.377(4) . ?
C5 C6 1.394(4) . ?
C6 C22 1.499(4) . ?
C7 C12 1.404(4) . ?
C7 C8 1.406(4) . ?
C8 C9 1.399(4) . ?
C8 C13 1.518(4) . ?
C9 C10 1.385(4) . ?
C10 C11 1.373(4) . ?
C10 C16 1.523(4) . ?
C11 C12 1.388(4) . ?
C12 C19 1.514(4) . ?
C13 C15 1.513(9) . ?
C13 C14 1.523(9) . ?
C16 C18 1.485(5) . ?
C16 C17 1.492(6) . ?
C19 C21 1.519(5) . ?
C19 C20 1.529(4) . ?
C22 C27 1.405(4) . ?
C22 C23 1.408(4) . ?
C22 K1 3.418(3) 3_656 ?
C23 C24 1.392(4) . ?
C23 C28 1.514(4) . ?
C23 K1 3.340(3) 3_656 ?
C24 C25 1.386(5) . ?
C24 K1 3.239(3) 3_656 ?
C25 C26 1.381(5) . ?
C25 C31 1.532(5) . ?
C25 K1 3.230(4) 3_656 ?
C26 C27 1.392(4) . ?
C26 K1 3.259(3) 3_656 ?
C27 C34 1.514(5) . ?
C27 K1 3.366(3) 3_656 ?
C28 C30 1.514(5) . ?
C28 C29 1.534(5) . ?
C31 C33 1.474(6) . ?
C31 C32 1.552(7) . ?
C34 C36 1.522(5) . ?
C34 C35 1.524(5) . ?
O1 C40 1.407(5) . ?
O1 C37 1.430(4) . ?
C37 C38 1.482(5) . ?
C38 C39 1.469(5) . ?
C39 C40 1.477(9) . ?
C39A C40A 1.446(9) . ?
C37B C38B 1.494(11) . ?
C38B C39B 1.498(10) . ?
C39B C40B 1.496(10) . ?
